data_4066215
loop_
_publ_author_name
'Chen, Shuli'
'Ng, Joseph Kok-Peng'
'Pullarkat, Sumod A.'
'Liu, Fengli'
'Li, Yongxin'
'Leung, Pak-Hing'

_publ_section_title
;
 Asymmetric Synthesis of New Diphosphines and Pyridylphosphines via a
 Kinetic Resolution Process Promoted and Controlled by a Chiral
 Palladacycle
;
_journal_issue 15
_journal_name_full Organometallics
_journal_page_first 3374
_journal_paper_doi 10.1021/om100358g
_journal_volume 29
_journal_year 2010
_chemical_absolute_configuration ad
_chemical_formula_sum 'C38 H44 Cl3 N O4 P2 Pd'
_chemical_formula_weight 853.43
_chemical_name_systematic
; 
 ? 
;
_space_group_IT_number 19
_symmetry_cell_setting orthorhombic
_symmetry_space_group_name_Hall 'P 2ac 2ab'
_symmetry_space_group_name_H-M 'P 21 21 21'
_atom_sites_solution_hydrogens geom
_atom_sites_solution_primary direct
_atom_sites_solution_secondary difmap
_audit_creation_method SHELXL-97
_cell_angle_alpha 90.00
_cell_angle_beta 90.00
_cell_angle_gamma 90.00
_cell_formula_units_Z 4
_cell_length_a 12.5387(8)
_cell_length_b 16.3372(10)
_cell_length_c 18.7069(11)
_cell_measurement_reflns_used 6817
_cell_measurement_temperature 223(2)
_cell_measurement_theta_max 24.57
_cell_measurement_theta_min 2.18
_cell_volume 3832.1(4)
_computing_cell_refinement 'Bruker SMART'
_computing_data_collection 'Bruker SMART'
_computing_data_reduction 'Bruker SAINT'
_computing_molecular_graphics 'Bruker SHELXTL'
_computing_publication_material 'Bruker SHELXTL'
_computing_structure_refinement 'SHELXL-97 (Sheldrick, 1997)'
_computing_structure_solution 'SHELXS-97 (Sheldrick, 1990)'
_diffrn_ambient_temperature 223(2)
_diffrn_measured_fraction_theta_full 1.000
_diffrn_measured_fraction_theta_max 1.000
_diffrn_measurement_device_type 'CCD area detector'
_diffrn_measurement_method 'phi and omega scans'
_diffrn_radiation_monochromator graphite
_diffrn_radiation_source 'fine-focus sealed tube'
_diffrn_radiation_type MoK\a
_diffrn_radiation_wavelength 0.71073
_diffrn_reflns_av_R_equivalents 0.0458
_diffrn_reflns_av_sigmaI/netI 0.0491
_diffrn_reflns_limit_h_max 16
_diffrn_reflns_limit_h_min -16
_diffrn_reflns_limit_k_max 21
_diffrn_reflns_limit_k_min -20
_diffrn_reflns_limit_l_max 20
_diffrn_reflns_limit_l_min -24
_diffrn_reflns_number 30906
_diffrn_reflns_theta_full 27.50
_diffrn_reflns_theta_max 27.50
_diffrn_reflns_theta_min 1.65
_exptl_absorpt_coefficient_mu 0.817
_exptl_absorpt_correction_T_max 0.8942
_exptl_absorpt_correction_T_min 0.8536
_exptl_absorpt_correction_type multi-scan
_exptl_absorpt_process_details 'Sadabs, (Sheldrick 2001)'
_exptl_crystal_colour COLOURLESS
_exptl_crystal_density_diffrn 1.479
_exptl_crystal_density_method 'not measured'
_exptl_crystal_description ROD
_exptl_crystal_F_000 1752
_exptl_crystal_size_max 0.20
_exptl_crystal_size_mid 0.18
_exptl_crystal_size_min 0.14
_refine_diff_density_max 0.874
_refine_diff_density_min -0.515
_refine_diff_density_rms 0.085
_refine_ls_abs_structure_details 'Flack H D (1983), Acta Cryst. A39, 876-881'
_refine_ls_abs_structure_Flack -0.01(3)
_refine_ls_extinction_method none
_refine_ls_goodness_of_fit_ref 1.070
_refine_ls_hydrogen_treatment constr
_refine_ls_matrix_type full
_refine_ls_number_parameters 494
_refine_ls_number_reflns 8806
_refine_ls_number_restraints 62
_refine_ls_restrained_S_all 1.121
_refine_ls_R_factor_all 0.0504
_refine_ls_R_factor_gt 0.0444
_refine_ls_shift/su_max 0.001
_refine_ls_shift/su_mean 0.000
_refine_ls_structure_factor_coef Fsqd
_refine_ls_weighting_details 'calc w=1/[\s^2^(Fo^2^)+(0.0541P)^2^+0.3158P] where P=(Fo^2^+2Fc^2^)/3'
_refine_ls_weighting_scheme calc
_refine_ls_wR_factor_gt 0.0986
_refine_ls_wR_factor_ref 0.1014
_reflns_number_gt 7967
_reflns_number_total 8806
_reflns_threshold_expression >2sigma(I)
_cod_data_source_file om100358g_si_001.cif
_cod_data_source_block 5131
_cod_depositor_comments
;
The following automatic conversions were performed:

'_symmetry_cell_setting' value 'Orthorhombic' changed to
'orthorhombic' according to
/home/saulius/struct/CIF-dictionaries/cif_core.dic dictionary named
'cif_core.dic' version 2.4.1 from 2010-06-29.

Automatic conversion script
Id: cif_fix_values 1715 2011-07-08 13:25:40Z adriana 
;
_cod_original_sg_symbol_H-M P2(1)2(1)2(1)
_cod_database_code 4066215

loop_
_symmetry_equiv_pos_as_xyz
'x, y, z'
'-x+1/2, -y, z+1/2'
'-x, y+1/2, -z+1/2'
'x+1/2, -y+1/2, -z'

loop_
_atom_site_label
_atom_site_type_symbol
_atom_site_fract_x
_atom_site_fract_y
_atom_site_fract_z
_atom_site_U_iso_or_equiv
_atom_site_adp_type
_atom_site_occupancy
_atom_site_symmetry_multiplicity
_atom_site_calc_flag
_atom_site_refinement_flags
_atom_site_disorder_assembly
_atom_site_disorder_group
Pd1 Pd 0.72277(2) 0.431294(17) 0.484674(15) 0.02646(8) Uani 1 1 d . . .
P1 P 0.61627(8) 0.37053(6) 0.40384(6) 0.0287(2) Uani 1 1 d . . .
P2 P 0.57200(7) 0.43028(7) 0.55838(5) 0.0282(2) Uani 1 1 d . . .
N1 N 0.8309(3) 0.4928(2) 0.55451(18) 0.0329(7) Uani 1 1 d . . .
C1 C 0.9387(3) 0.4768(3) 0.4472(2) 0.0330(9) Uani 1 1 d . . .
C2 C 0.8587(3) 0.4237(3) 0.4244(2) 0.0334(9) Uani 1 1 d . . .
C3 C 0.8832(4) 0.3704(3) 0.3665(2) 0.0399(10) Uani 1 1 d . . .
H3 H 0.8318 0.3321 0.3515 0.048 Uiso 1 1 calc R . .
C4 C 0.9792(4) 0.3732(3) 0.3322(3) 0.0434(11) Uani 1 1 d . . .
H4 H 0.9914 0.3380 0.2932 0.052 Uiso 1 1 calc R . .
C5 C 1.0601(3) 0.4272(3) 0.3535(2) 0.0403(10) Uani 1 1 d . . .
C6 C 1.1597(4) 0.4317(4) 0.3185(3) 0.0522(12) Uani 1 1 d . . .
H6 H 1.1713 0.3991 0.2778 0.063 Uiso 1 1 calc R . .
C7 C 1.2391(4) 0.4815(3) 0.3416(3) 0.0598(15) Uani 1 1 d . . .
H7 H 1.3050 0.4827 0.3177 0.072 Uiso 1 1 calc R . .
C8 C 1.2218(4) 0.5310(3) 0.4017(3) 0.0553(13) Uani 1 1 d . . .
H8 H 1.2770 0.5651 0.4182 0.066 Uiso 1 1 calc R . .
C9 C 1.1256(4) 0.5307(3) 0.4371(3) 0.0467(11) Uani 1 1 d . . .
H9 H 1.1153 0.5651 0.4768 0.056 Uiso 1 1 calc R . .
C10 C 1.0423(3) 0.4791(3) 0.4140(2) 0.0381(10) Uani 1 1 d . . .
C11 C 0.9117(3) 0.5349(2) 0.5065(2) 0.0355(9) Uani 1 1 d . . .
H11 H 0.9770 0.5466 0.5345 0.043 Uiso 1 1 calc R . .
C12 C 0.8687(4) 0.6145(3) 0.4763(3) 0.0465(11) Uani 1 1 d . . .
H12A H 0.9177 0.6354 0.4406 0.070 Uiso 1 1 calc R . .
H12B H 0.8611 0.6542 0.5145 0.070 Uiso 1 1 calc R . .
H12C H 0.7997 0.6047 0.4544 0.070 Uiso 1 1 calc R . .
C13 C 0.7838(4) 0.5524(3) 0.6048(2) 0.0475(11) Uani 1 1 d . . .
H13A H 0.7411 0.5237 0.6400 0.071 Uiso 1 1 calc R . .
H13B H 0.7390 0.5905 0.5787 0.071 Uiso 1 1 calc R . .
H13C H 0.8403 0.5823 0.6288 0.071 Uiso 1 1 calc R . .
C14 C 0.8884(3) 0.4314(3) 0.5978(2) 0.0434(10) Uani 1 1 d . . .
H14A H 0.9357 0.4590 0.6310 0.065 Uiso 1 1 calc R . .
H14B H 0.9298 0.3962 0.5666 0.065 Uiso 1 1 calc R . .
H14C H 0.8374 0.3986 0.6243 0.065 Uiso 1 1 calc R . .
C15 C 0.6092(4) 0.4205(3) 0.3167(2) 0.0430(11) Uani 1 1 d . . .
H15A H 0.6758 0.4103 0.2907 0.052 Uiso 1 1 calc R . .
H15B H 0.5509 0.3961 0.2891 0.052 Uiso 1 1 calc R . .
C16 C 0.5915(5) 0.5123(3) 0.3219(3) 0.0522(13) Uani 1 1 d . . .
H16A H 0.5223 0.5228 0.3432 0.078 Uiso 1 1 calc R . .
H16B H 0.5940 0.5361 0.2744 0.078 Uiso 1 1 calc R . .
H16C H 0.6468 0.5364 0.3513 0.078 Uiso 1 1 calc R . .
C17 C 0.4810(3) 0.3551(2) 0.5187(2) 0.0314(8) Uani 1 1 d . . .
H17A H 0.5069 0.2995 0.5277 0.038 Uiso 1 1 calc R . .
H17B H 0.4097 0.3605 0.5396 0.038 Uiso 1 1 calc R . .
C18 C 0.4769(3) 0.3718(2) 0.4380(2) 0.0315(9) Uani 1 1 d . . .
H18 H 0.4492 0.4280 0.4315 0.038 Uiso 1 1 calc R . .
C19 C 0.4005(4) 0.3140(3) 0.3993(3) 0.0416(10) Uani 1 1 d . . .
H19A H 0.4206 0.2577 0.4091 0.062 Uiso 1 1 calc R . .
H19B H 0.4041 0.3240 0.3482 0.062 Uiso 1 1 calc R . .
H19C H 0.3283 0.3235 0.4160 0.062 Uiso 1 1 calc R . .
C20 C 0.6411(3) 0.2624(3) 0.3879(2) 0.0340(9) Uani 1 1 d . . .
C21 C 0.6809(4) 0.2148(3) 0.4428(3) 0.0409(10) Uani 1 1 d . . .
H21 H 0.7029 0.2397 0.4857 0.049 Uiso 1 1 calc R . .
C22 C 0.6887(4) 0.1307(3) 0.4352(3) 0.0507(13) Uani 1 1 d . . .
H22 H 0.7139 0.0985 0.4733 0.061 Uiso 1 1 calc R . .
C23 C 0.6595(4) 0.0944(3) 0.3721(4) 0.0604(16) Uani 1 1 d . . .
H23 H 0.6653 0.0374 0.3668 0.072 Uiso 1 1 calc R . .
C24 C 0.6217(4) 0.1410(3) 0.3166(3) 0.0608(15) Uani 1 1 d . . .
H24 H 0.6034 0.1159 0.2731 0.073 Uiso 1 1 calc R . .
C25 C 0.6105(4) 0.2247(3) 0.3243(3) 0.0467(11) Uani 1 1 d . . .
H25 H 0.5823 0.2561 0.2867 0.056 Uiso 1 1 calc R . .
C26 C 0.5990(3) 0.3964(2) 0.6485(2) 0.0298(8) Uani 1 1 d . . .
C27 C 0.6455(3) 0.3197(3) 0.6568(2) 0.0371(10) Uani 1 1 d . . .
H27 H 0.6513 0.2846 0.6172 0.044 Uiso 1 1 calc R . .
C28 C 0.6835(4) 0.2945(3) 0.7225(2) 0.0429(11) Uani 1 1 d . . .
H28 H 0.7157 0.2429 0.7275 0.051 Uiso 1 1 calc R . .
C29 C 0.6738(4) 0.3456(3) 0.7809(2) 0.0470(11) Uani 1 1 d . . .
H29 H 0.6993 0.3284 0.8257 0.056 Uiso 1 1 calc R . .
C30 C 0.6272(4) 0.4213(3) 0.7740(2) 0.0452(11) Uani 1 1 d . . .
H30 H 0.6204 0.4556 0.8141 0.054 Uiso 1 1 calc R . .
C31 C 0.5900(4) 0.4473(3) 0.7075(2) 0.0361(10) Uani 1 1 d . . .
H31 H 0.5588 0.4993 0.7026 0.043 Uiso 1 1 calc R . .
C32 C 0.4898(3) 0.5219(2) 0.5621(2) 0.0304(8) Uani 1 1 d . . .
C33 C 0.3991(3) 0.5262(2) 0.6055(2) 0.0371(10) Uani 1 1 d . . .
H33 H 0.3829 0.4826 0.6364 0.044 Uiso 1 1 calc R . .
C34 C 0.3337(4) 0.5936(3) 0.6035(3) 0.0453(11) Uani 1 1 d . . .
H34 H 0.2734 0.5964 0.6333 0.054 Uiso 1 1 calc R . .
C35 C 0.3567(4) 0.6571(3) 0.5576(3) 0.0474(12) Uani 1 1 d . . .
H35 H 0.3116 0.7030 0.5561 0.057 Uiso 1 1 calc R . .
C36 C 0.4448(4) 0.6540(3) 0.5140(3) 0.0495(11) Uani 1 1 d . . .
H36 H 0.4597 0.6973 0.4825 0.059 Uiso 1 1 calc R . .
C37 C 0.5118(4) 0.5862(3) 0.5169(3) 0.0413(10) Uani 1 1 d . . .
H37 H 0.5727 0.5843 0.4877 0.050 Uiso 1 1 calc R . .
Cl1 Cl 0.94014(10) 0.19970(10) 0.84934(7) 0.0563(3) Uani 1 1 d DU . .
O1 O 1.0506(3) 0.2159(3) 0.8469(3) 0.0841(14) Uani 1 1 d D A .
O2 O 0.9141(14) 0.1316(10) 0.8089(8) 0.159(7) Uani 0.50 1 d PDU A 1
O4 O 0.9104(9) 0.1844(9) 0.9187(3) 0.081(3) Uani 0.50 1 d PDU A 1
O3 O 0.8915(14) 0.2664(9) 0.8244(12) 0.200(8) Uani 0.50 1 d PDU A 1
O3A O 0.8779(8) 0.2539(9) 0.8904(8) 0.112(4) Uani 0.50 1 d PDU A 2
O4A O 0.9267(10) 0.1234(8) 0.8814(11) 0.168(7) Uani 0.50 1 d PDU A 2
O2A O 0.8929(9) 0.1958(10) 0.7843(4) 0.097(4) Uani 0.50 1 d PDU A 2
Cl1S Cl 0.37729(19) 0.32356(15) 0.74839(17) 0.0820(7) Uani 0.70 1 d PD B 1
Cl2A Cl 0.4002(6) 0.2278(4) 0.8651(3) 0.1001(19) Uiso 0.35 1 d PDU B 1
Cl2B Cl 0.3582(6) 0.2523(4) 0.8914(4) 0.095(2) Uiso 0.35 1 d PDU C 3
C1S C 0.3017(7) 0.2721(8) 0.8102(6) 0.090(3) Uani 0.70 1 d PD B 1
H1S1 H 0.2573 0.2301 0.7874 0.108 Uiso 0.70 1 calc PR B 1
H1S2 H 0.2561 0.3096 0.8373 0.108 Uiso 0.70 1 calc PR B 1
Cl3S Cl 0.3298(4) 0.2637(3) 0.9290(3) 0.0613(12) Uani 0.30 1 d PD D 2
Cl4A Cl 0.3606(12) 0.2011(9) 0.7954(6) 0.095(4) Uiso 0.15 1 d PDU D 2
Cl4B Cl 0.3947(15) 0.2991(11) 0.7909(6) 0.108(5) Uiso 0.15 1 d PDU E 4
C2S C 0.2780(16) 0.2686(15) 0.8431(9) 0.086(9) Uiso 0.30 1 d PD D 2
H2S1 H 0.2825 0.3243 0.8239 0.103 Uiso 0.30 1 calc PR D 2
H2S2 H 0.2035 0.2505 0.8420 0.103 Uiso 0.30 1 calc PR D 2

loop_
_atom_site_aniso_label
_atom_site_aniso_U_11
_atom_site_aniso_U_22
_atom_site_aniso_U_33
_atom_site_aniso_U_23
_atom_site_aniso_U_13
_atom_site_aniso_U_12
Pd1 0.02364(13) 0.02692(13) 0.02883(14) -0.00195(12) -0.00205(12) -0.00097(12)
P1 0.0286(5) 0.0284(5) 0.0290(5) -0.0014(4) -0.0044(4) 0.0008(4)
P2 0.0263(5) 0.0282(5) 0.0300(5) -0.0027(5) -0.0008(4) 0.0001(4)
N1 0.0280(17) 0.0383(19) 0.0322(18) -0.0014(14) -0.0012(14) -0.0059(15)
C1 0.030(2) 0.038(2) 0.031(2) 0.0081(17) -0.0001(17) -0.0011(17)
C2 0.029(2) 0.030(2) 0.041(2) 0.0072(18) 0.0066(16) 0.0004(17)
C3 0.038(2) 0.034(2) 0.048(3) -0.0040(19) 0.006(2) -0.0018(19)
C4 0.045(3) 0.037(2) 0.047(3) -0.004(2) 0.008(2) 0.008(2)
C5 0.034(2) 0.035(2) 0.052(3) 0.011(2) 0.0071(19) 0.008(2)
C6 0.041(3) 0.047(3) 0.069(3) 0.012(3) 0.013(2) 0.009(2)
C7 0.033(3) 0.063(3) 0.083(4) 0.026(3) 0.013(3) 0.002(2)
C8 0.034(2) 0.060(3) 0.072(4) 0.017(3) 0.001(3) -0.012(2)
C9 0.035(2) 0.055(3) 0.050(3) 0.008(2) -0.004(2) -0.008(2)
C10 0.030(2) 0.041(2) 0.043(3) 0.0153(19) -0.0015(19) 0.0027(18)
C11 0.0313(19) 0.038(2) 0.037(2) -0.0009(17) -0.0045(18) -0.0091(16)
C12 0.056(3) 0.035(2) 0.048(3) 0.001(2) 0.000(2) -0.009(2)
C13 0.045(2) 0.052(3) 0.045(3) -0.016(2) 0.003(2) -0.017(2)
C14 0.033(2) 0.054(3) 0.043(2) 0.007(2) -0.0052(19) -0.007(2)
C15 0.048(3) 0.045(3) 0.036(2) 0.003(2) -0.007(2) 0.004(2)
C16 0.059(3) 0.046(3) 0.052(3) 0.013(2) 0.001(3) -0.001(2)
C17 0.0267(18) 0.0299(19) 0.038(2) -0.0008(19) -0.0013(19) -0.0020(14)
C18 0.028(2) 0.027(2) 0.040(2) -0.0007(17) -0.0077(18) -0.0001(16)
C19 0.036(2) 0.041(2) 0.048(3) -0.008(2) -0.005(2) -0.0010(19)
C20 0.026(2) 0.035(2) 0.041(2) -0.0050(18) -0.0043(17) 0.0025(15)
C21 0.032(2) 0.044(3) 0.047(3) 0.000(2) -0.003(2) 0.0018(19)
C22 0.033(2) 0.036(2) 0.083(4) 0.009(2) 0.003(2) 0.0058(19)
C23 0.034(2) 0.033(3) 0.114(5) -0.017(3) 0.004(3) 0.001(2)
C24 0.047(3) 0.055(3) 0.081(4) -0.035(3) -0.001(3) 0.000(3)
C25 0.041(3) 0.046(3) 0.053(3) -0.012(2) -0.004(2) 0.001(2)
C26 0.0241(19) 0.031(2) 0.034(2) 0.0028(16) -0.0017(16) 0.0014(16)
C27 0.038(2) 0.033(2) 0.040(2) -0.0075(18) -0.0007(19) 0.0036(17)
C28 0.046(3) 0.036(2) 0.047(3) 0.0050(19) -0.005(2) 0.003(2)
C29 0.054(3) 0.052(3) 0.035(3) 0.003(2) -0.009(2) 0.005(2)
C30 0.052(3) 0.047(3) 0.036(2) -0.009(2) -0.001(2) 0.006(2)
C31 0.039(2) 0.032(2) 0.037(2) -0.0019(16) 0.0004(18) 0.0053(17)
C32 0.029(2) 0.027(2) 0.035(2) -0.0022(16) -0.0002(17) 0.0011(15)
C33 0.032(2) 0.030(2) 0.048(3) 0.0092(18) 0.003(2) 0.0004(16)
C34 0.034(2) 0.045(3) 0.057(3) -0.004(2) 0.006(2) 0.0034(19)
C35 0.044(3) 0.033(2) 0.065(3) 0.001(2) 0.000(2) 0.0135(19)
C36 0.058(3) 0.032(2) 0.059(3) 0.007(2) -0.002(3) 0.0039(19)
C37 0.041(2) 0.039(2) 0.043(2) 0.002(2) 0.001(2) 0.0005(17)
Cl1 0.0366(6) 0.0882(10) 0.0441(7) 0.0072(6) 0.0001(5) 0.0058(6)
O1 0.046(2) 0.116(4) 0.090(3) 0.029(3) 0.009(2) 0.000(2)
O2 0.136(13) 0.207(15) 0.134(11) -0.116(11) 0.077(10) -0.091(12)
O4 0.076(6) 0.119(9) 0.050(5) 0.011(5) 0.011(5) -0.023(7)
O3 0.136(13) 0.206(16) 0.258(18) 0.106(15) -0.039(15) 0.086(13)
O3A 0.061(6) 0.170(13) 0.106(9) -0.060(9) 0.024(7) 0.004(8)
O4A 0.087(8) 0.131(11) 0.286(17) 0.141(12) -0.086(12) -0.025(8)
O2A 0.068(6) 0.168(12) 0.057(6) -0.005(7) -0.023(5) 0.040(8)
Cl1S 0.0523(12) 0.0705(15) 0.123(2) 0.0029(15) 0.0087(14) -0.0013(11)
C1S 0.046(5) 0.119(10) 0.105(9) 0.002(7) 0.002(6) -0.010(5)
Cl3S 0.067(3) 0.040(2) 0.076(3) 0.013(2) 0.008(3) 0.000(2)

loop_
_atom_type_symbol
_atom_type_description
_atom_type_scat_dispersion_real
_atom_type_scat_dispersion_imag
_atom_type_scat_source
C C 0.0033 0.0016 'International Tables Vol C Tables 4.2.6.8 and 6.1.1.4'
H H 0.0000 0.0000 'International Tables Vol C Tables 4.2.6.8 and 6.1.1.4'
N N 0.0061 0.0033 'International Tables Vol C Tables 4.2.6.8 and 6.1.1.4'
O O 0.0106 0.0060 'International Tables Vol C Tables 4.2.6.8 and 6.1.1.4'
P P 0.1023 0.0942 'International Tables Vol C Tables 4.2.6.8 and 6.1.1.4'
Cl Cl 0.1484 0.1585 'International Tables Vol C Tables 4.2.6.8 and 6.1.1.4'
Pd Pd -0.9988 1.0072 'International Tables Vol C Tables 4.2.6.8 and 6.1.1.4'

loop_
_geom_angle_atom_site_label_1
_geom_angle_atom_site_label_2
_geom_angle_atom_site_label_3
_geom_angle
C2 Pd1 N1 80.59(15)
C2 Pd1 P1 95.60(12)
N1 Pd1 P1 175.49(10)
C2 Pd1 P2 175.33(12)
N1 Pd1 P2 98.96(10)
P1 Pd1 P2 85.03(4)
C20 P1 C15 107.3(2)
C20 P1 C18 103.14(18)
C15 P1 C18 104.9(2)
C20 P1 Pd1 115.94(14)
C15 P1 Pd1 115.59(16)
C18 P1 Pd1 108.79(13)
C26 P2 C32 108.82(19)
C26 P2 C17 106.8(2)
C32 P2 C17 102.38(18)
C26 P2 Pd1 113.64(13)
C32 P2 Pd1 118.32(14)
C17 P2 Pd1 105.60(14)
C14 N1 C13 107.1(4)
C14 N1 C11 107.8(3)
C13 N1 C11 110.1(3)
C14 N1 Pd1 109.0(3)
C13 N1 Pd1 116.5(3)
C11 N1 Pd1 106.0(2)
C2 C1 C10 122.3(4)
C2 C1 C11 117.3(4)
C10 C1 C11 120.4(4)
C1 C2 C3 117.3(4)
C1 C2 Pd1 113.2(3)
C3 C2 Pd1 129.5(3)
C4 C3 C2 121.9(4)
C3 C4 C5 121.7(4)
C4 C5 C6 122.7(5)
C4 C5 C10 118.9(4)
C6 C5 C10 118.3(5)
C7 C6 C5 122.1(5)
C6 C7 C8 119.2(5)
C9 C8 C7 121.3(5)
C8 C9 C10 120.3(5)
C9 C10 C5 118.7(4)
C9 C10 C1 123.4(4)
C5 C10 C1 117.9(4)
C1 C11 C12 110.3(4)
C1 C11 N1 107.5(3)
C12 C11 N1 111.8(4)
C16 C15 P1 113.0(3)
C18 C17 P2 107.5(3)
C19 C18 C17 112.2(4)
C19 C18 P1 114.8(3)
C17 C18 P1 107.7(3)
C21 C20 C25 119.0(4)
C21 C20 P1 119.2(3)
C25 C20 P1 121.5(3)
C20 C21 C22 120.5(5)
C23 C22 C21 119.9(5)
C22 C23 C24 120.3(5)
C23 C24 C25 120.4(5)
C24 C25 C20 119.9(5)
C31 C26 C27 119.1(4)
C31 C26 P2 122.9(3)
C27 C26 P2 117.3(3)
C28 C27 C26 120.8(4)
C29 C28 C27 119.6(4)
C30 C29 C28 120.5(4)
C29 C30 C31 120.0(4)
C26 C31 C30 120.0(4)
C37 C32 C33 118.7(4)
C37 C32 P2 119.5(3)
C33 C32 P2 121.6(3)
C34 C33 C32 120.6(4)
C33 C34 C35 119.7(4)
C36 C35 C34 120.7(4)
C35 C36 C37 119.4(4)
C32 C37 C36 120.8(4)
O3 Cl1 O2A 61.6(8)
O3 Cl1 O4 110.8(8)
O2A Cl1 O4 136.2(7)
O3 Cl1 O2 110.9(7)
O2A Cl1 O2 50.8(8)
O4 Cl1 O2 107.9(6)
O3 Cl1 O4A 145.8(10)
O2A Cl1 O4A 106.9(7)
O4 Cl1 O4A 53.0(7)
O2 Cl1 O4A 59.2(8)
O3 Cl1 O3A 54.8(8)
O2A Cl1 O3A 106.1(6)
O4 Cl1 O3A 56.5(6)
O2 Cl1 O3A 132.3(9)
O4A Cl1 O3A 105.1(7)
O3 Cl1 O1 106.5(8)
O2A Cl1 O1 114.1(6)
O4 Cl1 O1 109.3(5)
O2 Cl1 O1 111.3(7)
O4A Cl1 O1 107.5(6)
O3A Cl1 O1 116.3(5)
Cl1S C1S Cl2A 101.9(5)
Cl3S C2S Cl4A 102.8(11)

loop_
_geom_bond_atom_site_label_1
_geom_bond_atom_site_label_2
_geom_bond_distance
Pd1 C2 2.047(4)
Pd1 N1 2.134(3)
Pd1 P1 2.2483(11)
Pd1 P2 2.3399(10)
P1 C20 1.818(4)
P1 C15 1.826(4)
P1 C18 1.861(4)
P2 C26 1.807(4)
P2 C32 1.818(4)
P2 C17 1.833(4)
N1 C14 1.477(6)
N1 C13 1.478(5)
N1 C11 1.519(5)
C1 C2 1.393(6)
C1 C10 1.440(6)
C1 C11 1.499(6)
C2 C3 1.424(6)
C3 C4 1.366(7)
C4 C5 1.403(7)
C5 C6 1.411(6)
C5 C10 1.431(7)
C6 C7 1.357(8)
C7 C8 1.402(8)
C8 C9 1.376(7)
C9 C10 1.411(6)
C11 C12 1.518(6)
C15 C16 1.519(7)
C17 C18 1.534(6)
C18 C19 1.527(6)
C20 C21 1.382(6)
C20 C25 1.394(6)
C21 C22 1.386(6)
C22 C23 1.370(8)
C23 C24 1.371(8)
C24 C25 1.382(7)
C26 C31 1.386(6)
C26 C27 1.390(6)
C27 C28 1.381(6)
C28 C29 1.379(7)
C29 C30 1.375(7)
C30 C31 1.395(6)
C32 C37 1.376(6)
C32 C33 1.400(6)
C33 C34 1.374(6)
C34 C35 1.377(7)
C35 C36 1.374(7)
C36 C37 1.390(6)
Cl1 O3 1.333(8)
Cl1 O2A 1.355(6)
Cl1 O4 1.373(6)
Cl1 O2 1.385(6)
Cl1 O4A 1.394(7)
Cl1 O3A 1.408(7)
Cl1 O1 1.411(4)
Cl1S C1S 1.715(10)
Cl2A C1S 1.762(10)
Cl3S C2S 1.735(18)
Cl4A C2S 1.757(17)
